data_5000300
loop_
_publ_author_name
'Oleg V. Ozerov'
'H\'el\`ene F. Gerard'
'Lori A. Watson'
'John C. Huffman'
'Kenneth G. Caulton'

_publ_section_title
;
 Double Silyl Migration Converting ORe[N(SiMe~2~CH~2~PCy~2~)~2~] to
 NRe[O(SiMe~2~CH~2~PCy~2~)~2~] Substructures
;
_journal_issue 21
_journal_name_full 'Inorganic Chemistry'
_journal_page_first 5615
_journal_page_last 5625
_journal_paper_doi 10.1021/ic020424p
_journal_volume 41
_journal_year 2002
_chemical_formula_sum 'C36 H66 Br2 N O P2 Re Si2'
_chemical_formula_weight 993.06
_space_group_IT_number 14
_symmetry_cell_setting monoclinic
_symmetry_space_group_name_Hall '-P 2ybc'
_symmetry_space_group_name_H-M 'P 1 21/c 1'
_cell_angle_alpha 90
_cell_angle_beta 107.4768
_cell_angle_gamma 90
_cell_formula_units_Z 4
_cell_length_a 14.5784(4)
_cell_length_b 13.3305(4)
_cell_length_c 22.5751(7)
_cell_measurement_reflns_used 9108
_cell_measurement_temperature 111(2)
_cell_measurement_theta_max 30.03
_cell_measurement_theta_min 2.49
_cell_volume 4184.7(2)
_diffrn_ambient_temperature 111(2)
_diffrn_detector 'CCD area detector'
_diffrn_detector_area_resol_mean 44.52
_diffrn_detector_type 'Bruker SMART 6000'
_diffrn_measured_fraction_theta_full 1
_diffrn_measured_fraction_theta_max 1
_diffrn_measurement_details '   0.30 degree frames measured for  10.15 seconds each'
_diffrn_measurement_device 'three-circle goniometer with fixed chi'
_diffrn_measurement_device_type 'Bruker Platform goniometer'
_diffrn_measurement_method '\w scans'
_diffrn_radiation_type 'Mo K\a'
_diffrn_radiation_wavelength 0.71073
_diffrn_reflns_av_R_equivalents 0.038
_diffrn_reflns_limit_h_max 20
_diffrn_reflns_limit_h_min -20
_diffrn_reflns_limit_k_max 18
_diffrn_reflns_limit_k_min -18
_diffrn_reflns_limit_l_max 31
_diffrn_reflns_limit_l_min -31
_diffrn_reflns_number 113819
_diffrn_reflns_theta_full 29.9992
_diffrn_reflns_theta_max 29.9992
_diffrn_reflns_theta_min 2.01464
_diffrn_standards_decay_% 0.0
_diffrn_standards_interval_time 614
_diffrn_standards_number 9109
_exptl_absorpt_coefficient_mu 4.9816
_exptl_absorpt_correction_type none
_exptl_crystal_colour orange
_exptl_crystal_density_diffrn 1.576
_exptl_crystal_density_method 'not measured'
_exptl_crystal_description irregular
_exptl_crystal_F_000 2000
_exptl_crystal_size_max .35
_exptl_crystal_size_mid .35
_exptl_crystal_size_min .35
_refine_diff_density_max 1.69
_refine_diff_density_min -0.65
_refine_ls_abs_structure_details none
_refine_ls_extinction_coef -0.000000025(6)
_refine_ls_extinction_expression
;
Larson, A. C. (1967).  Acta Cryst. 23, p. 664.  Eq. (3)
;
_refine_ls_extinction_method Zachariasen
_refine_ls_goodness_of_fit_ref 0.5278
_refine_ls_hydrogen_treatment ?
_refine_ls_matrix_type full
_refine_ls_number_parameters 671
_refine_ls_number_reflns 9530
_refine_ls_R_factor_gt 0.0168
_refine_ls_shift/su_max 0.0139
_refine_ls_structure_factor_coef F
_refine_ls_weighting_details w^-1^=\s^2^(F)+(.07F)^2^
_refine_ls_weighting_scheme calc
_refine_ls_wR_factor_ref 0.0210
_reflns_number_gt 9530
_reflns_number_total 12213
_reflns_threshold_expression 'Fo^2^> 2.33\s(Fo^2^)'
_cod_original_sg_symbol_H-M 'P 21/c'
_cod_original_formula_sum 'C36 H66 Br2 N1 O1 P2 Re1 Si2'
_cod_database_code 5000300

loop_
_symmetry_equiv_pos_as_xyz
x,y,z
-x,1/2+y,1/2-z
x,1/2-y,1/2+z
-x,-y,-z

loop_
_atom_site_label
_atom_site_type_symbol
_atom_site_fract_x
_atom_site_fract_y
_atom_site_fract_z
_atom_site_U_iso_or_equiv
_atom_site_adp_type
_atom_site_occupancy
_atom_site_disorder_group
_atom_site_disorder_assembly
Re1 RE 0.160366(8) 0.518677(8) 0.157749(5) 0.01395(3) Uani 1 0 .
Br1 BR 0.28298(2) 0.37741(2) 0.171529(14) 0.02003(9) Uani 1 0 .
Br2 BR 0.05091(2) 0.63768(2) 0.194624(13) 0.01862(8) Uani 1 0 .
N1 N 0.14006(17) 0.55285(18) 0.08405(11) 0.0193(7) Uani 1 0 .
P1 P 0.04261(5) 0.38244(5) 0.14724(3) 0.0147(2) Uani 1 0 .
P2 P 0.28517(5) 0.64244(5) 0.20106(3) 0.0172(2) Uani 1 0 .
Si1 SI 0.12431(6) 0.38345(6) 0.29369(4) 0.0180(2) Uani 1 0 .
Si2 SI 0.29134(6) 0.53268(6) 0.32531(4) 0.0212(3) Uani 1 0 .
O1 O 0.19788(14) 0.46998(15) 0.28061(9) 0.0191(6) Uani 1 0 .
C1 C 0.1930(3) 0.2946(3) 0.35379(15) 0.0267(10) Uani 1 0 .
C2 C 0.0257(3) 0.4427(3) 0.31712(16) 0.0269(11) Uani 1 0 .
C3 C 0.0771(2) 0.3113(2) 0.21957(13) 0.0189(9) Uani 1 0 .
C4 C 0.0304(2) 0.2897(2) 0.08333(13) 0.0183(8) Uani 1 0 .
C5 C 0.0691(2) 0.3283(2) 0.03156(13) 0.0206(9) Uani 1 0 .
C6 C 0.0434(3) 0.2559(2) -0.02350(14) 0.0268(11) Uani 1 0 .
C7 C 0.0789(3) 0.1503(2) -0.00383(15) 0.0274(11) Uani 1 0 .
C8 C 0.0423(3) 0.1129(2) 0.04876(15) 0.0243(10) Uani 1 0 .
C9 C 0.0690(2) 0.1848(2) 0.10421(14) 0.0227(9) Uani 1 0 .
C10 C -0.0825(2) 0.4248(2) 0.13405(13) 0.0175(8) Uani 1 0 .
C11 C -0.1138(2) 0.4822(2) 0.07218(14) 0.0208(9) Uani 1 0 .
C12 C -0.2149(2) 0.5242(3) 0.05858(16) 0.0264(10) Uani 1 0 .
C13 C -0.2867(2) 0.4415(3) 0.05954(16) 0.0296(11) Uani 1 0 .
C14 C -0.2567(2) 0.3866(3) 0.12172(16) 0.0285(11) Uani 1 0 .
C15 C -0.1553(2) 0.3432(2) 0.13642(15) 0.0227(9) Uani 1 0 .
C16 C 0.4019(3) 0.4561(3) 0.33888(17) 0.0303(11) Uani 1 0 .
C17 C 0.2696(3) 0.5662(3) 0.39992(16) 0.0332(12) Uani 1 0 .
C18 C 0.2972(2) 0.6530(2) 0.28374(14) 0.0223(9) Uani 1 0 .
C19 C 0.2492(2) 0.7689(2) 0.16746(14) 0.0214(9) Uani 1 0 .
C20 C 0.2850(3) 0.8577(2) 0.21134(17) 0.0273(11) Uani 1 0 .
C21 C 0.2422(3) 0.9559(2) 0.18008(19) 0.0316(12) Uani 1 0 .
C22 C 0.2670(3) 0.9715(3) 0.12022(19) 0.0344(12) Uani 1 0 .
C23 C 0.2303(3) 0.8844(3) 0.07590(18) 0.0358(13) Uani 1 0 .
C24 C 0.2703(3) 0.7842(2) 0.10578(16) 0.0274(10) Uani 1 0 .
C25 C 0.4082(2) 0.6137(2) 0.19953(15) 0.0222(9) Uani 1 0 .
C26 C 0.4155(2) 0.5811(3) 0.13596(16) 0.0255(10) Uani 1 0 .
C27 C 0.5154(3) 0.5382(3) 0.14274(19) 0.0329(12) Uani 1 0 .
C28 C 0.5937(3) 0.6140(3) 0.1730(2) 0.0388(14) Uani 1 0 .
C29 C 0.5847(3) 0.6499(3) 0.2350(2) 0.0386(13) Uani 1 0 .
C30 C 0.4851(2) 0.6928(3) 0.22842(17) 0.0292(11) Uani 1 0 .
C31 C 0.4725(4) 0.3118(4) 0.0187(3) 0.064(2) Uani 1 0 .
C32 C 0.5002(4) 0.2307(4) -0.0090(2) 0.058(2) Uani 1 0 .
C33 C 0.4665(4) 0.1377(4) 0.0006(2) 0.062(2) Uani 1 0 .
C34 C 0.4065(4) 0.1252(4) 0.0369(2) 0.0577(19) Uani 1 0 .
C35 C 0.3808(4) 0.2073(4) 0.0657(2) 0.0537(19) Uani 1 0 .
C36 C 0.4137(4) 0.3014(4) 0.0563(3) 0.061(2) Uani 1 0 .
H1 H 0.155(3) 0.240(3) 0.357(2) 0.048(13) Uiso 1 0 .
H2 H 0.245(3) 0.265(3) 0.3447(18) 0.035(11) Uiso 1 0 .
H3 H 0.218(3) 0.324(3) 0.3904(19) 0.034(11) Uiso 1 0 .
H4 H 0.042(3) 0.472(3) 0.353(2) 0.053(14) Uiso 1 0 .
H5 H -0.016(3) 0.484(3) 0.2891(19) 0.033(10) Uiso 1 0 .
H6 H -0.015(3) 0.391(3) 0.3243(18) 0.035(10) Uiso 1 0 .
H7 H 0.026(2) 0.270(3) 0.2211(15) 0.021(9) Uiso 1 0 .
H8 H 0.127(3) 0.272(3) 0.2148(16) 0.026(9) Uiso 1 0 .
H9 H -0.040(2) 0.282(3) 0.0661(16) 0.024(9) Uiso 1 0 .
H10 H 0.039(3) 0.394(3) 0.0163(16) 0.026(9) Uiso 1 0 .
H11 H 0.134(2) 0.332(2) 0.0467(15) 0.018(8) Uiso 1 0 .
H12 H -0.028(3) 0.254(3) -0.0414(17) 0.027(9) Uiso 1 0 .
H13 H 0.073(3) 0.284(3) -0.0539(18) 0.034(10) Uiso 1 0 .
H14 H 0.063(2) 0.107(3) -0.0370(17) 0.026(9) Uiso 1 0 .
H15 H 0.147(3) 0.150(3) 0.0079(18) 0.034(10) Uiso 1 0 .
H16 H -0.024(2) 0.103(2) 0.0349(15) 0.015(8) Uiso 1 0 .
H17 H 0.064(2) 0.048(3) 0.0607(16) 0.024(9) Uiso 1 0 .
H18 H 0.136(3) 0.188(3) 0.1212(18) 0.034(10) Uiso 1 0 .
H19 H 0.042(3) 0.160(3) 0.1353(17) 0.031(10) Uiso 1 0 .
H20 H -0.083(2) 0.471(2) 0.1675(15) 0.011(7) Uiso 1 0 .
H21 H -0.067(3) 0.537(3) 0.0732(18) 0.035(11) Uiso 1 0 .
H22 H -0.114(2) 0.438(3) 0.0360(16) 0.021(8) Uiso 1 0 .
H23 H -0.212(2) 0.575(3) 0.0908(17) 0.030(10) Uiso 1 0 .
H24 H -0.230(3) 0.554(3) 0.0206(18) 0.032(10) Uiso 1 0 .
H25 H -0.349(3) 0.469(3) 0.049(2) 0.043(12) Uiso 1 0 .
H26 H -0.291(3) 0.396(3) 0.0248(17) 0.029(10) Uiso 1 0 .
H27 H -0.255(3) 0.429(3) 0.158(2) 0.046(12) Uiso 1 0 .
H28 H -0.300(3) 0.334(3) 0.1211(18) 0.037(11) Uiso 1 0 .
H29 H -0.156(3) 0.295(3) 0.1074(17) 0.030(10) Uiso 1 0 .
H30 H -0.139(2) 0.315(3) 0.1761(16) 0.022(9) Uiso 1 0 .
H31 H 0.397(3) 0.402(3) 0.364(2) 0.052(13) Uiso 1 0 .
H32 H 0.413(3) 0.426(3) 0.3021(19) 0.039(11) Uiso 1 0 .
H33 H 0.457(3) 0.500(3) 0.356(2) 0.052(13) Uiso 1 0 .
H34 H 0.319(3) 0.606(3) 0.4226(19) 0.040(11) Uiso 1 0 .
H35 H 0.210(3) 0.600(3) 0.3946(17) 0.032(10) Uiso 1 0 .
H36 H 0.264(3) 0.507(3) 0.422(2) 0.045(12) Uiso 1 0 .
H37 H 0.353(3) 0.688(3) 0.3062(17) 0.029(10) Uiso 1 0 .
H38 H 0.243(3) 0.685(3) 0.2871(17) 0.031(10) Uiso 1 0 .
H39 H 0.180(3) 0.765(3) 0.1590(16) 0.029(10) Uiso 1 0 .
H40 H 0.270(3) 0.849(3) 0.2478(18) 0.033(10) Uiso 1 0 .
H41 H 0.350(3) 0.858(3) 0.2233(17) 0.028(10) Uiso 1 0 .
H42 H 0.175(3) 0.951(3) 0.1717(19) 0.039(11) Uiso 1 0 .
H43 H 0.266(3) 1.010(3) 0.2093(19) 0.032(10) Uiso 1 0 .
H44 H 0.247(3) 1.034(3) 0.1053(18) 0.032(10) Uiso 1 0 .
H45 H 0.333(3) 0.976(3) 0.1313(19) 0.034(11) Uiso 1 0 .
H46 H 0.162(3) 0.883(3) 0.0659(16) 0.025(9) Uiso 1 0 .
H47 H 0.245(3) 0.890(3) 0.040(2) 0.044(12) Uiso 1 0 .
H48 H 0.339(3) 0.789(3) 0.1129(16) 0.024(9) Uiso 1 0 .
H49 H 0.244(2) 0.734(3) 0.0790(16) 0.018(8) Uiso 1 0 .
H50 H 0.421(2) 0.562(3) 0.2241(15) 0.018(8) Uiso 1 0 .
H51 H 0.365(3) 0.537(3) 0.1161(17) 0.024(9) Uiso 1 0 .
H52 H 0.403(3) 0.636(3) 0.1075(18) 0.037(11) Uiso 1 0 .
H53 H 0.521(3) 0.478(3) 0.1667(19) 0.036(11) Uiso 1 0 .
H54 H 0.520(3) 0.519(3) 0.103(2) 0.038(11) Uiso 1 0 .
H55 H 0.658(3) 0.589(3) 0.1807(19) 0.044(11) Uiso 1 0 .
H56 H 0.587(3) 0.665(3) 0.1444(19) 0.040(12) Uiso 1 0 .
H57 H 0.596(3) 0.592(3) 0.2640(18) 0.033(10) Uiso 1 0 .
H58 H 0.627(3) 0.695(3) 0.252(2) 0.051(13) Uiso 1 0 .
H59 H 0.477(3) 0.756(3) 0.2035(19) 0.040(11) Uiso 1 0 .
H60 H 0.482(2) 0.711(3) 0.2685(17) 0.024(9) Uiso 1 0 .
H61 H 0.502(4) 0.376(5) 0.013(3) 0.11(2) Uiso 1 0 .
H62 H 0.5526(19) 0.215(2) -0.0322(12) 0.002(6) Uiso 1 0 .
H63 H 0.486(4) 0.078(4) -0.023(3) 0.080(17) Uiso 1 0 .
H64 H 0.376(4) 0.054(4) 0.042(2) 0.078(17) Uiso 1 0 .
H65 H 0.346(3) 0.199(3) 0.0911(19) 0.038(11) Uiso 1 0 .
H66 H 0.400(5) 0.366(6) 0.079(3) 0.14(3) Uiso 1 0 .

loop_
_atom_site_aniso_label
_atom_site_aniso_U_11
_atom_site_aniso_U_22
_atom_site_aniso_U_33
_atom_site_aniso_U_12
_atom_site_aniso_U_13
_atom_site_aniso_U_23
Re1 0.01636(19) 0.01125(13) 0.0150(4) 0.00028(4) 0.00592(4) -0.00015(4)
Br1 0.0211(3) 0.0158(2) 0.0242(7) 0.00347(10) 0.00834(11) 0.00073(10)
Br2 0.0203(3) 0.0154(2) 0.0214(6) 0.00235(10) 0.00804(11) -0.00189(10)
N1 0.0226(12) 0.0152(11) 0.0186(13) 0.0003(9) 0.0041(9) -0.0035(9)
P1 0.0187(4) 0.0129(3) 0.0136(5) -0.0003(2) 0.0065(3) 0.0007(2)
P2 0.0184(4) 0.0144(4) 0.0190(7) -0.0004(3) 0.0059(3) -0.0010(3)
Si1 0.0222(5) 0.0185(4) 0.0146(5) 0.0021(3) 0.0076(3) 0.0025(3)
Si2 0.0252(5) 0.0208(5) 0.0157(6) 0.0004(3) 0.0035(3) -0.0004(3)
O1 0.0224(10) 0.0175(10) 0.0174(11) 0.0002(8) 0.0061(8) 0.0013(8)
C1 0.0305(17) 0.0275(17) 0.0211(16) 0.0013(14) 0.0061(13) 0.0063(12)
C2 0.0300(17) 0.0299(17) 0.0249(18) 0.0051(14) 0.0144(14) 0.0023(13)
C3 0.0241(14) 0.0174(13) 0.0167(14) 0.0005(11) 0.0083(11) 0.0029(10)
C4 0.0252(15) 0.0138(12) 0.0174(14) -0.0002(10) 0.0083(11) -0.0010(10)
C5 0.0294(16) 0.0153(13) 0.0193(14) -0.0012(12) 0.0105(12) -0.0004(10)
C6 0.042(2) 0.0215(15) 0.0197(16) -0.0012(13) 0.0126(14) -0.0010(12)
C7 0.042(2) 0.0175(15) 0.0240(17) 0.0005(13) 0.0117(14) -0.0052(12)
C8 0.0350(18) 0.0128(13) 0.0237(16) -0.0010(12) 0.0065(13) -0.0010(11)
C9 0.0319(17) 0.0147(13) 0.0209(15) -0.0008(12) 0.0068(12) 0.0007(11)
C10 0.0204(13) 0.0160(13) 0.0169(13) -0.0003(10) 0.0070(10) 0.0012(10)
C11 0.0211(14) 0.0204(14) 0.0209(15) 0.0003(12) 0.0065(11) 0.0051(12)
C12 0.0257(15) 0.0249(16) 0.0272(17) 0.0042(13) 0.0061(12) 0.0068(13)
C13 0.0206(15) 0.0352(19) 0.033(2) -0.0009(13) 0.0073(13) 0.0054(15)
C14 0.0233(16) 0.0329(19) 0.032(2) -0.0017(13) 0.0120(13) 0.0067(14)
C15 0.0233(15) 0.0204(15) 0.0265(17) -0.0023(11) 0.0106(12) 0.0041(12)
C16 0.0271(17) 0.0310(18) 0.0272(18) 0.0034(14) -0.0005(13) 0.0042(14)
C17 0.048(2) 0.0314(19) 0.0202(16) -0.0009(17) 0.0109(15) -0.0026(14)
C18 0.0252(15) 0.0195(14) 0.0216(15) -0.0012(12) 0.0062(12) -0.0031(11)
C19 0.0207(14) 0.0152(13) 0.0275(17) -0.0012(11) 0.0059(12) 0.0013(11)
C20 0.0297(17) 0.0188(15) 0.035(2) -0.0017(13) 0.0112(14) -0.0026(13)
C21 0.0253(16) 0.0167(15) 0.053(3) -0.0026(12) 0.0123(15) -0.0038(14)
C22 0.0276(17) 0.0208(17) 0.053(3) 0.0015(13) 0.0094(16) 0.0129(15)
C23 0.042(2) 0.0270(18) 0.035(2) -0.0002(15) 0.0061(16) 0.0102(15)
C24 0.0339(18) 0.0212(15) 0.0268(18) -0.0002(13) 0.0086(13) 0.0036(12)
C25 0.0205(14) 0.0189(14) 0.0272(17) 0.0008(11) 0.0074(12) -0.0013(12)
C26 0.0249(15) 0.0225(16) 0.0322(19) -0.0025(12) 0.0132(13) -0.0035(13)
C27 0.0284(17) 0.0298(19) 0.046(2) -0.0012(14) 0.0188(16) -0.0081(15)
C28 0.0217(17) 0.036(2) 0.062(3) -0.0005(14) 0.0176(17) -0.0079(18)
C29 0.0203(16) 0.036(2) 0.055(3) -0.0023(15) 0.0044(15) -0.0109(18)
C30 0.0223(15) 0.0253(17) 0.039(2) -0.0021(12) 0.0068(13) -0.0076(14)
C31 0.064(3) 0.049(3) 0.080(4) -0.019(2) 0.025(3) -0.010(3)
C32 0.058(3) 0.064(3) 0.054(3) 0.001(2) 0.019(2) -0.001(2)
C33 0.087(4) 0.063(3) 0.033(2) 0.031(3) 0.017(2) 0.002(2)
C34 0.082(4) 0.041(3) 0.048(3) -0.004(2) 0.017(2) -0.001(2)
C35 0.056(3) 0.045(3) 0.070(4) -0.010(2) 0.034(3) -0.013(2)
C36 0.057(3) 0.048(3) 0.083(4) -0.011(2) 0.031(3) -0.026(3)

loop_
_atom_type_symbol
_atom_type_description
_atom_type_scat_dispersion_real
_atom_type_scat_dispersion_imag
_atom_type_scat_source
RE Re -1.598 7.232 'International Tables Vol. IV (1974) Table 2.2B'
BR Br -0.374 2.456 'International Tables Vol. IV (1974) Table 2.2B'
P P 0.09 0.095 'International Tables Vol. IV (1974) Table 2.2B'
SI Si 0.072 0.071 'International Tables Vol. IV (1974) Table 2.2B'
O O 0.008 0.006 'International Tables Vol. IV (1974) Table 2.2B'
N N 0.004 0.003 'International Tables Vol. IV (1974) Table 2.2B'
C C 0.002 0.002 'International Tables Vol. IV (1974) Table 2.2B'
H H 0 0 'International Tables Vol. IV (1974) Table 2.2B'

loop_
_geom_angle_atom_site_label_1
_geom_angle_atom_site_label_2
_geom_angle_atom_site_label_3
_geom_angle
_geom_angle_site_symmetry_1
_geom_angle_site_symmetry_2
_geom_angle_site_symmetry_3
_geom_angle_publ_flag
Br1 Re1 Br2 154.209(10) . . . no
Br1 Re1 P1 84.829(18) . . . no
Br1 Re1 P2 92.266(19) . . . no
Br1 Re1 N1 103.40(8) . . . no
Br2 Re1 P1 90.218(18) . . . no
Br2 Re1 P2 85.015(18) . . . no
Br2 Re1 N1 102.39(8) . . . no
P1 Re1 P2 162.73(2) . . . no
P1 Re1 N1 101.31(9) . . . no
P2 Re1 N1 95.92(9) . . . no
Re1 P1 C3 107.49(10) . . . no
Re1 P1 C4 117.70(9) . . . no
Re1 P1 C10 114.64(9) . . . no
C3 P1 C4 106.51(13) . . . no
C3 P1 C10 107.25(13) . . . no
C4 P1 C10 102.57(13) . . . no
Re1 P2 C18 107.07(10) . . . no
Re1 P2 C19 111.44(10) . . . no
Re1 P2 C25 117.74(10) . . . no
C18 P2 C19 106.03(14) . . . no
C18 P2 C25 103.84(15) . . . no
C19 P2 C25 109.77(14) . . . no
O1 Si1 C1 109.76(14) . . . no
O1 Si1 C2 110.64(14) . . . no
O1 Si1 C3 106.34(12) . . . no
C1 Si1 C2 111.06(16) . . . no
C1 Si1 C3 107.41(15) . . . no
C2 Si1 C3 111.48(15) . . . no
O1 Si2 C16 109.75(14) . . . no
O1 Si2 C17 109.87(16) . . . no
O1 Si2 C18 106.24(13) . . . no
C16 Si2 C17 111.03(18) . . . no
C16 Si2 C18 112.68(16) . . . no
C17 Si2 C18 107.12(16) . . . no
Si1 O1 Si2 134.32(13) . . . no
Si1 C1 H1 111(3) . . . no
Si1 C1 H2 114(2) . . . no
Si1 C1 H3 113(3) . . . no
H1 C1 H2 103(3) . . . no
H1 C1 H3 111(4) . . . no
H2 C1 H3 105(3) . . . no
Si1 C2 H4 116(3) . . . no
Si1 C2 H5 118(2) . . . no
Si1 C2 H6 109(2) . . . no
H4 C2 H5 108(4) . . . no
H4 C2 H6 101(4) . . . no
H5 C2 H6 103(3) . . . no
P1 C3 Si1 117.51(16) . . . no
P1 C3 H7 109(2) . . . no
P1 C3 H8 102(2) . . . no
Si1 C3 H7 111(2) . . . no
Si1 C3 H8 108(2) . . . no
H7 C3 H8 110(3) . . . no
P1 C4 C5 113.30(19) . . . no
P1 C4 C9 115.3(2) . . . no
P1 C4 H9 103(2) . . . no
C5 C4 C9 111.0(2) . . . no
C5 C4 H9 108(2) . . . no
C9 C4 H9 105(2) . . . no
C4 C5 C6 110.6(2) . . . no
C4 C5 H10 110(2) . . . no
C4 C5 H11 108(2) . . . no
C6 C5 H10 108(2) . . . no
C6 C5 H11 108(2) . . . no
H10 C5 H11 112(3) . . . no
C5 C6 C7 111.6(3) . . . no
C5 C6 H12 109(2) . . . no
C5 C6 H13 106(2) . . . no
C7 C6 H12 108(2) . . . no
C7 C6 H13 112(2) . . . no
H12 C6 H13 110(3) . . . no
C6 C7 C8 111.3(3) . . . no
C6 C7 H14 111(2) . . . no
C6 C7 H15 108(2) . . . no
C8 C7 H14 111(2) . . . no
C8 C7 H15 111(2) . . . no
H14 C7 H15 103(3) . . . no
C7 C8 C9 111.7(3) . . . no
C7 C8 H16 111(2) . . . no
C7 C8 H17 111(2) . . . no
C9 C8 H16 110(2) . . . no
C9 C8 H17 111(2) . . . no
H16 C8 H17 101(3) . . . no
C4 C9 C8 109.9(2) . . . no
C4 C9 H18 109(2) . . . no
C4 C9 H19 110(2) . . . no
C8 C9 H18 110(2) . . . no
C8 C9 H19 109(2) . . . no
H18 C9 H19 109(3) . . . no
P1 C10 C11 107.93(19) . . . no
P1 C10 C15 116.1(2) . . . no
P1 C10 H20 107.4(18) . . . no
C11 C10 C15 111.4(2) . . . no
C11 C10 H20 108.8(18) . . . no
C15 C10 H20 104.9(18) . . . no
C10 C11 C12 111.9(2) . . . no
C10 C11 H21 109(2) . . . no
C10 C11 H22 112(2) . . . no
C12 C11 H21 111(2) . . . no
C12 C11 H22 106.3(19) . . . no
H21 C11 H22 106(3) . . . no
C11 C12 C13 111.0(3) . . . no
C11 C12 H23 106(2) . . . no
C11 C12 H24 108(2) . . . no
C13 C12 H23 111(2) . . . no
C13 C12 H24 111(2) . . . no
H23 C12 H24 110(3) . . . no
C12 C13 C14 110.6(3) . . . no
C12 C13 H25 110(3) . . . no
C12 C13 H26 108(2) . . . no
C14 C13 H25 114(3) . . . no
C14 C13 H26 112(2) . . . no
H25 C13 H26 102(3) . . . no
C13 C14 C15 111.9(3) . . . no
C13 C14 H27 114(3) . . . no
C13 C14 H28 110(2) . . . no
C15 C14 H27 105(2) . . . no
C15 C14 H28 109(2) . . . no
H27 C14 H28 107(3) . . . no
C10 C15 C14 111.1(3) . . . no
C10 C15 H29 109(2) . . . no
C10 C15 H30 110(2) . . . no
C14 C15 H29 108(2) . . . no
C14 C15 H30 109(2) . . . no
H29 C15 H30 110(3) . . . no
Si2 C16 H31 108(3) . . . no
Si2 C16 H32 116(2) . . . no
Si2 C16 H33 108(3) . . . no
H31 C16 H32 105(3) . . . no
H31 C16 H33 115(4) . . . no
H32 C16 H33 105(3) . . . no
Si2 C17 H34 109(3) . . . no
Si2 C17 H35 113(2) . . . no
Si2 C17 H36 110(3) . . . no
H34 C17 H35 110(3) . . . no
H34 C17 H36 111(4) . . . no
H35 C17 H36 103(3) . . . no
P2 C18 Si2 116.20(16) . . . no
P2 C18 H37 113(2) . . . no
P2 C18 H38 107(2) . . . no
Si2 C18 H37 108(2) . . . no
Si2 C18 H38 101(2) . . . no
H37 C18 H38 111(3) . . . no
P2 C19 C20 115.9(2) . . . no
P2 C19 C24 112.6(2) . . . no
P2 C19 H39 100(2) . . . no
C20 C19 C24 111.3(3) . . . no
C20 C19 H39 108(2) . . . no
C24 C19 H39 108(2) . . . no
C19 C20 C21 110.5(3) . . . no
C19 C20 H40 111(2) . . . no
C19 C20 H41 108(2) . . . no
C21 C20 H40 110(2) . . . no
C21 C20 H41 113(2) . . . no
H40 C20 H41 104(3) . . . no
C20 C21 C22 110.9(3) . . . no
C20 C21 H42 107(3) . . . no
C20 C21 H43 108(2) . . . no
C22 C21 H42 110(2) . . . no
C22 C21 H43 112(2) . . . no
H42 C21 H43 109(3) . . . no
C21 C22 C23 110.5(3) . . . no
C21 C22 H44 109(2) . . . no
C21 C22 H45 106(3) . . . no
C23 C22 H44 117(2) . . . no
C23 C22 H45 111(2) . . . no
H44 C22 H45 103(3) . . . no
C22 C23 C24 111.3(3) . . . no
C22 C23 H46 108(2) . . . no
C22 C23 H47 113(3) . . . no
C24 C23 H46 108(2) . . . no
C24 C23 H47 108(3) . . . no
H46 C23 H47 108(3) . . . no
C19 C24 C23 111.3(3) . . . no
C19 C24 H48 110(2) . . . no
C19 C24 H49 110(2) . . . no
C23 C24 H48 105(2) . . . no
C23 C24 H49 109(2) . . . no
H48 C24 H49 111(3) . . . no
P2 C25 C26 114.7(2) . . . no
P2 C25 C30 116.1(2) . . . no
P2 C25 H50 100(2) . . . no
C26 C25 C30 110.1(3) . . . no
C26 C25 H50 108(2) . . . no
C30 C25 H50 107(2) . . . no
C25 C26 C27 110.2(3) . . . no
C25 C26 H51 111(2) . . . no
C25 C26 H52 111(2) . . . no
C27 C26 H51 113(2) . . . no
C27 C26 H52 110(2) . . . no
H51 C26 H52 101(3) . . . no
C26 C27 C28 111.1(3) . . . no
C26 C27 H53 106(2) . . . no
C26 C27 H54 110(2) . . . no
C28 C27 H53 112(2) . . . no
C28 C27 H54 110(2) . . . no
H53 C27 H54 107(3) . . . no
C27 C28 C29 111.1(3) . . . no
C27 C28 H55 114(3) . . . no
C27 C28 H56 106(3) . . . no
C29 C28 H55 107(3) . . . no
C29 C28 H56 113(3) . . . no
H55 C28 H56 106(4) . . . no
C28 C29 C30 111.7(3) . . . no
C28 C29 H57 109(2) . . . no
C28 C29 H58 112(3) . . . no
C30 C29 H57 109(2) . . . no
C30 C29 H58 108(3) . . . no
H57 C29 H58 107(4) . . . no
C25 C30 C29 109.7(3) . . . no
C25 C30 H59 113(2) . . . no
C25 C30 H60 110(2) . . . no
C29 C30 H59 109(2) . . . no
C29 C30 H60 108(2) . . . no
H59 C30 H60 107(3) . . . no
C32 C31 C36 121.6(5) . . . no
C32 C31 H61 115(4) . . . no
C36 C31 H61 123(4) . . . no
C31 C32 C33 118.1(5) . . . no
C31 C32 H62 137.0(16) . . . no
C33 C32 H62 104.0(16) . . . no
C32 C33 C34 121.7(5) . . . no
C32 C33 H63 116(3) . . . no
C34 C33 H63 122(3) . . . no
C33 C34 C35 119.7(5) . . . no
C33 C34 H64 122(3) . . . no
C35 C34 H64 118(3) . . . no
C34 C35 C36 119.4(5) . . . no
C34 C35 H65 120(3) . . . no
C36 C35 H65 121(3) . . . no
C31 C36 C35 119.6(5) . . . no
C31 C36 H66 117(4) . . . no
C35 C36 H66 123(4) . . . no
C28 C29 H58 112(3) . . . no
C30 C29 H57 109(2) . . . no
C30 C29 H58 108(3) . . . no
H57 C29 H58 107(4) . . . no
C25 C30 C29 109.7(3) . . . no
C25 C30 H59 113(2) . . . no
C25 C30 H60 110(2) . . . no
C29 C30 H59 109(2) . . . no
C29 C30 H60 108(2) . . . no
H59 C30 H60 107(3) . . . no
C32 C31 C36 121.6(5) . . . no
C32 C31 H61 115(4) . . . no
C36 C31 H61 123(4) . . . no
C31 C32 C33 118.1(5) . . . no
C31 C32 H62 137.0(16) . . . no
C33 C32 H62 104.0(16) . . . no
C32 C33 C34 121.7(5) . . . no
C32 C33 H63 116(3) . . . no
C34 C33 H63 122(3) . . . no
C33 C34 C35 119.7(5) . . . no
C33 C34 H64 122(3) . . . no
C35 C34 H64 118(3) . . . no
C34 C35 C36 119.4(5) . . . no
C34 C35 H65 120(3) . . . no
C36 C35 H65 121(3) . . . no
C31 C36 C35 119.6(5) . . . no
C31 C36 H66 117(4) . . . no
C35 C36 H66 123(4) . . . no
C27 C28 H56 106(3) . . . no
C29 C28 H55 107(3) . . . no
C29 C28 H56 113(3) . . . no
H55 C28 H56 106(4) . . . no
C28 C29 C30 111.7(3) . . . no
C28 C29 H57 109(2) . . . no
C28 C29 H58 112(3) . . . no
C30 C29 H57 109(2) . . . no
C30 C29 H58 108(3) . . . no
H57 C29 H58 107(4) . . . no
C25 C30 C29 109.7(3) . . . no
C25 C30 H59 113(2) . . . no
C25 C30 H60 110(2) . . . no
C29 C30 H59 109(2) . . . no
C29 C30 H60 108(2) . . . no
H59 C30 H60 107(3) . . . no
C32 C31 C36 121.6(5) . . . no
C32 C31 H61 115(4) . . . no
C36 C31 H61 123(4) . . . no
C31 C32 C33 118.1(5) . . . no
C31 C32 H62 137.0(16) . . . no
C33 C32 H62 104.0(16) . . . no
C32 C33 C34 121.7(5) . . . no
C32 C33 H63 116(3) . . . no
C34 C33 H63 122(3) . . . no
C33 C34 C35 119.7(5) . . . no
C33 C34 H64 122(3) . . . no
C35 C34 H64 118(3) . . . no
C34 C35 C36 119.4(5) . . . no
C34 C35 H65 120(3) . . . no
C36 C35 H65 121(3) . . . no
C31 C36 C35 119.6(5) . . . no
C31 C36 H66 117(4) . . . no
C35 C36 H66 123(4) . . . no

loop_
_geom_bond_atom_site_label_1
_geom_bond_atom_site_label_2
_geom_bond_distance
_geom_bond_site_symmetry_1
_geom_bond_site_symmetry_2
_geom_bond_publ_flag
Re1 Br1 2.5503(3) . . no
Re1 Br2 2.5600(3) . . no
Re1 P1 2.4611(7) . . no
Re1 P2 2.4331(7) . . no
Re1 N1 1.664(2) . . no
P1 C3 1.823(3) . . no
P1 C4 1.868(3) . . no
P1 C10 1.846(3) . . no
P2 C18 1.827(3) . . no
P2 C19 1.858(3) . . no
P2 C25 1.844(3) . . no
Si1 O1 1.661(2) . . no
Si1 C1 1.852(3) . . no
Si1 C2 1.851(3) . . no
Si1 C3 1.872(3) . . no
Si2 O1 1.657(2) . . no
Si2 C16 1.855(4) . . no
Si2 C17 1.859(3) . . no
Si2 C18 1.873(3) . . no
C1 H1 0.93(4) . . no
C1 H2 0.93(4) . . no
C1 H3 0.89(4) . . no
C2 H4 0.86(5) . . no
C2 H5 0.92(4) . . no
C2 H6 0.96(4) . . no
C3 H7 0.94(3) . . no
C3 H8 0.94(4) . . no
C4 C5 1.531(4) . . no
C4 C9 1.528(4) . . no
C4 H9 0.99(3) . . no
C5 C6 1.529(4) . . no
C5 H10 1.00(4) . . no
C5 H11 0.91(3) . . no
C6 C7 1.519(5) . . no
C6 H12 0.99(4) . . no
C6 H13 0.99(4) . . no
C7 C8 1.524(5) . . no
C7 H14 0.92(4) . . no
C7 H15 0.95(4) . . no
C8 C9 1.531(4) . . no
C8 H16 0.94(3) . . no
C8 H17 0.93(4) . . no
C9 H18 0.94(4) . . no
C9 H19 0.95(4) . . no
C10 C11 1.537(4) . . no
C10 C15 1.531(4) . . no
C10 H20 0.97(3) . . no
C11 C12 1.519(4) . . no
C11 H21 1.00(4) . . no
C11 H22 1.00(3) . . no
C12 C13 1.526(5) . . no
C12 H23 0.99(4) . . no
C12 H24 0.91(4) . . no
C13 C14 1.526(5) . . no
C13 H25 0.94(4) . . no
C13 H26 0.98(4) . . no
C14 C15 1.528(4) . . no
C14 H27 0.98(4) . . no
C14 H28 0.94(4) . . no
C15 H29 0.91(4) . . no
C15 H30 0.94(3) . . no
C16 H31 0.94(5) . . no
C16 H32 0.98(4) . . no
C16 H33 0.97(5) . . no
C17 H34 0.91(4) . . no
C17 H35 0.96(4) . . no
C17 H36 0.95(4) . . no
C18 H37 0.95(4) . . no
C18 H38 0.93(4) . . no
C19 C20 1.531(4) . . no
C19 C24 1.528(4) . . no
C19 H39 0.97(4) . . no
C20 C21 1.529(5) . . no
C20 H40 0.92(4) . . no
C20 H41 0.90(4) . . no
C21 C22 1.515(6) . . no
C21 H42 0.94(4) . . no
C21 H43 0.97(4) . . no
C22 C23 1.522(5) . . no
C22 H44 0.92(4) . . no
C22 H45 0.92(4) . . no
C23 C24 1.530(5) . . no
C23 H46 0.96(4) . . no
C23 H47 0.91(4) . . no
C24 H48 0.97(3) . . no
C24 H49 0.91(3) . . no
C25 C26 1.534(4) . . no
C25 C30 1.536(4) . . no
C25 H50 0.87(3) . . no
C26 C27 1.528(5) . . no
C26 H51 0.94(4) . . no
C26 H52 0.95(4) . . no
C27 C28 1.525(5) . . no
C27 H53 0.96(4) . . no
C27 H54 0.96(4) . . no
C28 C29 1.523(6) . . no
C28 H55 0.96(4) . . no
C28 H56 0.93(4) . . no
C29 C30 1.526(5) . . no
C29 H57 0.99(4) . . no
C29 H58 0.87(5) . . no
C30 H59 1.00(4) . . no
C30 H60 0.95(4) . . no
C31 C32 1.369(7) . . no
C31 C36 1.382(7) . . no
C31 H61 0.99(7) . . no
C32 C33 1.374(7) . . no
C32 H62 1.07(3) . . no
C33 C34 1.376(7) . . no
C33 H63 1.04(6) . . no
C34 C35 1.380(6) . . no
C34 H64 1.07(6) . . no
C35 C36 1.381(7) . . no
C35 H65 0.87(4) . . no
C36 H66 1.05(7) . . no
